data_4024299
loop_
_publ_author_name
'Eric Fillion'
'Ashraf Wilsily'
'Dan Fishlock'

_publ_section_title
;
Probing Persistent Intramolecular C-H...X (X = O, S, Br, Cl, and F)
Bonding in Solution Using Benzyl Meldrum's Acid Derivatives
;
_journal_name_full 'Journal of Organic Chemistry'
_journal_page_first 1259
_journal_page_last 1267
_journal_paper_doi 10.1021/jo802311w
_journal_volume 74
_journal_year 2009
_chemical_formula_sum 'C15 H17 F O4'
_chemical_formula_weight 280.29
_chemical_name_systematic
; 
 ? 
;
_space_group_IT_number 14
_symmetry_cell_setting monoclinic
_symmetry_space_group_name_Hall '-P 2ybc'
_symmetry_space_group_name_H-M 'P 1 21/c 1'
_atom_sites_solution_hydrogens geom
_atom_sites_solution_primary direct
_atom_sites_solution_secondary difmap
_audit_creation_method SHELXL-97
_cell_angle_alpha 90.00
_cell_angle_beta 98.917(5)
_cell_angle_gamma 90.00
_cell_formula_units_Z 4
_cell_length_a 6.8109(17)
_cell_length_b 20.468(5)
_cell_length_c 10.125(3)
_cell_measurement_temperature 180(2)
_cell_volume 1394.4(6)
_computing_structure_refinement 'SHELXL-97 (Sheldrick, 1997)'
_computing_structure_solution 'SHELXS-97 (Sheldrick, 1990)'
_diffrn_ambient_temperature 180(2)
_diffrn_measured_fraction_theta_full 0.998
_diffrn_measured_fraction_theta_max 0.998
_diffrn_radiation_monochromator graphite
_diffrn_radiation_source 'fine-focus sealed tube'
_diffrn_radiation_type MoK\a
_diffrn_radiation_wavelength 0.71073
_diffrn_reflns_av_R_equivalents 0.0247
_diffrn_reflns_av_sigmaI/netI 0.0262
_diffrn_reflns_limit_h_max 9
_diffrn_reflns_limit_h_min -9
_diffrn_reflns_limit_k_max 28
_diffrn_reflns_limit_k_min -28
_diffrn_reflns_limit_l_max 14
_diffrn_reflns_limit_l_min -12
_diffrn_reflns_number 12854
_diffrn_reflns_theta_full 30.00
_diffrn_reflns_theta_max 30.00
_diffrn_reflns_theta_min 2.85
_exptl_absorpt_coefficient_mu 0.105
_exptl_absorpt_correction_T_max 1
_exptl_absorpt_correction_T_min 0.9743
_exptl_absorpt_correction_type empirical
_exptl_absorpt_process_details 'APEX II'
_exptl_crystal_colour colourless
_exptl_crystal_density_diffrn 1.335
_exptl_crystal_density_method 'not measured'
_exptl_crystal_description block
_exptl_crystal_F_000 592
_exptl_crystal_size_max 0.25
_exptl_crystal_size_mid 0.20
_exptl_crystal_size_min 0.08
_refine_diff_density_max 0.278
_refine_diff_density_min -0.198
_refine_diff_density_rms 0.038
_refine_ls_extinction_coef 0.0054(12)
_refine_ls_extinction_expression Fc^*^=kFc[1+0.001xFc^2^\l^3^/sin(2\q)]^-1/4^
_refine_ls_extinction_method SHELXL
_refine_ls_goodness_of_fit_ref 1.188
_refine_ls_hydrogen_treatment constr
_refine_ls_matrix_type full
_refine_ls_number_parameters 182
_refine_ls_number_reflns 4064
_refine_ls_number_restraints 0
_refine_ls_restrained_S_all 1.188
_refine_ls_R_factor_all 0.0549
_refine_ls_R_factor_gt 0.0412
_refine_ls_shift/su_max 0.000
_refine_ls_shift/su_mean 0.000
_refine_ls_structure_factor_coef Fsqd
_refine_ls_weighting_details 'calc w=1/[\s^2^(Fo^2^)+(0.0249P)^2^+0.2943P] where P=(Fo^2^+2Fc^2^)/3'
_refine_ls_weighting_scheme calc
_refine_ls_wR_factor_gt 0.0900
_refine_ls_wR_factor_ref 0.0958
_reflns_number_gt 3170
_reflns_number_total 4064
_reflns_threshold_expression >2sigma(I)
_cod_data_source_file jo802311w_si_008.cif
_cod_data_source_block aw-2-221_0m
_cod_depositor_comments
;
The following automatic conversions were performed:
'_refine_ls_hydrogen_treatment' value 'CONSTR' changed to 'constr'
according to '/home/saulius/struct/CIF-dictionaries/cif_core.dic'
dictionary named 'cif_core.dic' version 2.4.1 from 2010-06-29.

Automatic conversion script
Id: cif_fix_enum 1527 2010-12-29 10:47:43Z saulius 
;
_cod_original_sg_symbol_H-M P2_1/c
_cod_database_code 4024299

loop_
_symmetry_equiv_pos_as_xyz
'x, y, z'
'-x, y+1/2, -z+1/2'
'-x, -y, -z'
'x, -y-1/2, z-1/2'

loop_
_atom_site_label
_atom_site_type_symbol
_atom_site_fract_x
_atom_site_fract_y
_atom_site_fract_z
_atom_site_U_iso_or_equiv
_atom_site_adp_type
_atom_site_occupancy
_atom_site_symmetry_multiplicity
_atom_site_calc_flag
_atom_site_refinement_flags
_atom_site_disorder_assembly
_atom_site_disorder_group
O1 O 0.82896(13) 0.55722(4) 0.60227(8) 0.0367(2) Uani 1 1 d . . .
C2 C 0.8388(2) 0.62431(6) 0.64449(12) 0.0380(3) Uani 1 1 d . . .
O3 O 0.88894(13) 0.66516(4) 0.53893(8) 0.0370(2) Uani 1 1 d . . .
C4 C 0.80092(16) 0.65615(6) 0.41170(11) 0.0285(2) Uani 1 1 d . . .
C5 C 0.66854(16) 0.59597(5) 0.38458(11) 0.0273(2) Uani 1 1 d . . .
H5 H 0.5389 0.6087 0.4120 0.033 Uiso 1 1 calc R . .
C6 C 0.74640(17) 0.54001(6) 0.47710(12) 0.0325(3) Uani 1 1 d . . .
C7 C 1.0141(3) 0.62840(8) 0.75533(15) 0.0598(4) Uani 1 1 d . . .
H7X H 1.1339 0.6130 0.7224 0.090 Uiso 1 1 calc R . .
H7Y H 0.9892 0.6010 0.8304 0.090 Uiso 1 1 calc R . .
H7Z H 1.0330 0.6738 0.7852 0.090 Uiso 1 1 calc R . .
C8 C 0.6464(2) 0.64661(7) 0.68610(14) 0.0470(3) Uani 1 1 d . . .
H8X H 0.5388 0.6428 0.6101 0.071 Uiso 1 1 calc R . .
H8Y H 0.6591 0.6922 0.7154 0.071 Uiso 1 1 calc R . .
H8Z H 0.6162 0.6192 0.7598 0.071 Uiso 1 1 calc R . .
O9 O 0.83232(12) 0.69504(4) 0.32942(8) 0.0352(2) Uani 1 1 d . . .
O10 O 0.73644(16) 0.48310(4) 0.45021(10) 0.0470(2) Uani 1 1 d . . .
C11 C 0.61853(16) 0.57958(6) 0.23254(11) 0.0292(2) Uani 1 1 d . . .
C12 C 0.50722(16) 0.63719(6) 0.15839(11) 0.0282(2) Uani 1 1 d . . .
C13 C 0.56670(18) 0.66725(6) 0.04738(12) 0.0337(3) Uani 1 1 d . . .
H13 H 0.6883 0.6543 0.0203 0.040 Uiso 1 1 calc R . .
C14 C 0.45385(19) 0.71550(7) -0.02470(12) 0.0382(3) Uani 1 1 d . . .
H14 H 0.4988 0.7346 -0.1002 0.046 Uiso 1 1 calc R . .
C15 C 0.27654(19) 0.73615(7) 0.01214(13) 0.0389(3) Uani 1 1 d . . .
H15 H 0.1995 0.7691 -0.0376 0.047 Uiso 1 1 calc R . .
C16 C 0.21319(18) 0.70821(7) 0.12208(13) 0.0369(3) Uani 1 1 d . . .
H16 H 0.0926 0.7218 0.1498 0.044 Uiso 1 1 calc R . .
C17 C 0.32782(17) 0.66026(6) 0.19075(11) 0.0318(3) Uani 1 1 d . . .
F18 F 0.25830(10) 0.63402(4) 0.29890(7) 0.0434(2) Uani 1 1 d . . .
C19 C 0.81115(18) 0.56261(7) 0.17894(13) 0.0370(3) Uani 1 1 d . . .
H19X H 0.7803 0.5522 0.0835 0.056 Uiso 1 1 calc R . .
H19Y H 0.8741 0.5247 0.2274 0.056 Uiso 1 1 calc R . .
H19Z H 0.9020 0.6000 0.1917 0.056 Uiso 1 1 calc R . .
C20 C 0.4774(2) 0.52006(6) 0.20766(14) 0.0403(3) Uani 1 1 d . . .
H20X H 0.4490 0.5109 0.1116 0.060 Uiso 1 1 calc R . .
H20Y H 0.3530 0.5297 0.2411 0.060 Uiso 1 1 calc R . .
H20Z H 0.5408 0.4818 0.2546 0.060 Uiso 1 1 calc R . .

loop_
_atom_site_aniso_label
_atom_site_aniso_U_11
_atom_site_aniso_U_22
_atom_site_aniso_U_33
_atom_site_aniso_U_23
_atom_site_aniso_U_13
_atom_site_aniso_U_12
O1 0.0449(5) 0.0324(4) 0.0313(4) 0.0011(4) 0.0015(4) 0.0022(4)
C2 0.0513(7) 0.0326(6) 0.0286(6) 0.0006(5) 0.0013(5) -0.0049(5)
O3 0.0416(5) 0.0386(5) 0.0289(4) -0.0002(4) -0.0010(4) -0.0119(4)
C4 0.0255(5) 0.0302(6) 0.0296(6) -0.0021(4) 0.0040(4) -0.0006(4)
C5 0.0262(5) 0.0278(5) 0.0282(5) -0.0020(4) 0.0050(4) -0.0020(4)
C6 0.0335(6) 0.0317(6) 0.0331(6) -0.0005(5) 0.0072(5) -0.0005(5)
C7 0.0762(11) 0.0571(10) 0.0380(8) 0.0031(7) -0.0165(7) -0.0112(8)
C8 0.0715(10) 0.0379(7) 0.0352(7) -0.0023(6) 0.0196(7) 0.0017(7)
O9 0.0371(4) 0.0350(5) 0.0332(4) 0.0021(4) 0.0048(3) -0.0074(4)
O10 0.0662(6) 0.0290(5) 0.0453(6) -0.0013(4) 0.0072(5) 0.0008(4)
C11 0.0280(5) 0.0320(6) 0.0279(5) -0.0048(4) 0.0056(4) -0.0030(4)
C12 0.0242(5) 0.0345(6) 0.0256(5) -0.0058(4) 0.0026(4) -0.0040(4)
C13 0.0310(6) 0.0420(7) 0.0289(6) -0.0037(5) 0.0070(5) -0.0008(5)
C14 0.0409(7) 0.0438(7) 0.0300(6) 0.0010(5) 0.0055(5) -0.0021(6)
C15 0.0373(6) 0.0401(7) 0.0367(7) -0.0006(5) -0.0020(5) 0.0029(5)
C16 0.0274(6) 0.0453(7) 0.0372(7) -0.0054(5) 0.0025(5) 0.0023(5)
C17 0.0261(5) 0.0419(7) 0.0276(6) -0.0028(5) 0.0048(4) -0.0042(5)
F18 0.0301(4) 0.0623(5) 0.0402(4) 0.0071(4) 0.0132(3) 0.0014(3)
C19 0.0350(6) 0.0405(7) 0.0371(6) -0.0058(5) 0.0102(5) 0.0050(5)
C20 0.0445(7) 0.0368(7) 0.0386(7) -0.0074(5) 0.0032(6) -0.0110(6)

loop_
_atom_type_symbol
_atom_type_description
_atom_type_scat_dispersion_real
_atom_type_scat_dispersion_imag
_atom_type_scat_source
C C 0.0033 0.0016 'International Tables Vol C Tables 4.2.6.8 and 6.1.1.4'
H H 0.0000 0.0000 'International Tables Vol C Tables 4.2.6.8 and 6.1.1.4'
O O 0.0106 0.0060 'International Tables Vol C Tables 4.2.6.8 and 6.1.1.4'
F F 0.0171 0.0103 'International Tables Vol C Tables 4.2.6.8 and 6.1.1.4'

loop_
_geom_angle_atom_site_label_1
_geom_angle_atom_site_label_2
_geom_angle_atom_site_label_3
_geom_angle
_geom_angle_site_symmetry_1
_geom_angle_site_symmetry_3
_geom_angle_publ_flag
C6 O1 C2 121.44(9) . . ?
O1 C2 O3 109.87(10) . . ?
O1 C2 C8 111.71(11) . . ?
O3 C2 C8 110.37(11) . . ?
O1 C2 C7 105.63(11) . . ?
O3 C2 C7 105.58(11) . . ?
C8 C2 C7 113.40(12) . . ?
C4 O3 C2 120.61(9) . . ?
O9 C4 O3 118.32(10) . . ?
O9 C4 C5 125.22(10) . . ?
O3 C4 C5 116.47(10) . . ?
C6 C5 C4 110.91(9) . . ?
C6 C5 C11 116.57(9) . . ?
C4 C5 C11 112.55(9) . . ?
O10 C6 O1 117.91(11) . . ?
O10 C6 C5 126.22(11) . . ?
O1 C6 C5 115.84(10) . . ?
C12 C11 C19 112.67(10) . . ?
C12 C11 C20 106.14(9) . . ?
C19 C11 C20 107.91(10) . . ?
C12 C11 C5 109.47(9) . . ?
C19 C11 C5 109.24(9) . . ?
C20 C11 C5 111.39(9) . . ?
C13 C12 C17 114.45(11) . . ?
C13 C12 C11 123.37(10) . . ?
C17 C12 C11 121.98(10) . . ?
C14 C13 C12 122.09(11) . . ?
C15 C14 C13 120.72(12) . . ?
C16 C15 C14 119.09(12) . . ?
C17 C16 C15 118.71(12) . . ?
F18 C17 C16 116.44(10) . . ?
F18 C17 C12 118.63(11) . . ?
C16 C17 C12 124.93(11) . . ?

loop_
_geom_bond_atom_site_label_1
_geom_bond_atom_site_label_2
_geom_bond_distance
_geom_bond_site_symmetry_2
_geom_bond_publ_flag
O1 C6 1.3511(15) . ?
O1 C2 1.4366(15) . ?
C2 O3 1.4392(15) . ?
C2 C8 1.508(2) . ?
C2 C7 1.509(2) . ?
O3 C4 1.3465(14) . ?
C4 O9 1.1953(14) . ?
C4 C5 1.5261(16) . ?
C5 C6 1.5220(17) . ?
C5 C11 1.5606(16) . ?
C6 O10 1.1958(15) . ?
C11 C12 1.5337(17) . ?
C11 C19 1.5353(16) . ?
C11 C20 1.5482(16) . ?
C12 C13 1.3953(16) . ?
C12 C17 1.3955(16) . ?
C13 C14 1.3874(18) . ?
C14 C15 1.3842(18) . ?
C15 C16 1.3788(18) . ?
C16 C17 1.3740(18) . ?
C17 F18 1.3684(13) . ?

loop_
_cod_related_entry_id
_cod_related_entry_database
_cod_related_entry_code
1 ChemSpider 30658883
